data_7009684
loop_
_publ_author_name
'Korupoju, Srinivas R.'
'Mangayarkarasi, Nagarathinam'
'Ameerunisha, Sardar'
'Valente, Edward J.'
'Zacharias, Panthappally S.'

_publ_section_title
;
 Formation of dinuclear macrocyclic and mononuclear acyclic complexes
 of a new trinucleating hexaaza triphenolic Schiff base macrocycle:
 structure and NLO properties
;
_journal_issue 16
_journal_name_full 'Journal of the Chemical Society, Dalton Transactions'
_journal_page_first 2845
_journal_paper_doi 10.1039/b002700f
_journal_year 2000
_chemical_formula_sum 'C33 H40 Cl2 N5 Ni2 O11'
_chemical_formula_weight 871.02
_chemical_name_systematic
; 
 ? 
;
_space_group_IT_number 4
_symmetry_space_group_name_Hall 'P 2yb'
_symmetry_space_group_name_H-M 'P 1 21 1'
_atom_sites_solution_hydrogens geom
_atom_sites_solution_primary direct
_atom_sites_solution_secondary difmap
_audit_creation_method SHELXL-97
_cell_angle_alpha 90.00
_cell_angle_beta 106.33(12)
_cell_angle_gamma 90.00
_cell_formula_units_Z 2
_cell_length_a 9.00(3)
_cell_length_b 19.014(4)
_cell_length_c 11.518(4)
_cell_measurement_reflns_used 25
_cell_measurement_temperature 293(2)
_cell_volume 1892(6)
_computing_structure_refinement 'SHELXL-97 (Sheldrick, 1997)'
_computing_structure_solution 'SHELXS-97 (Sheldrick, 1990)'
_diffrn_ambient_temperature 293(2)
_diffrn_measured_fraction_theta_full 0.996
_diffrn_measured_fraction_theta_max 0.996
_diffrn_measurement_method 'Enraf-Nonius MACH3 '
_diffrn_radiation_monochromator graphite
_diffrn_radiation_source 'fine-focus sealed tube'
_diffrn_radiation_type MoK\a
_diffrn_radiation_wavelength 0.71073
_diffrn_reflns_av_R_equivalents 0.0000
_diffrn_reflns_av_sigmaI/netI 0.0281
_diffrn_reflns_limit_h_max 10
_diffrn_reflns_limit_h_min 0
_diffrn_reflns_limit_k_max 22
_diffrn_reflns_limit_k_min 0
_diffrn_reflns_limit_l_max 13
_diffrn_reflns_limit_l_min -13
_diffrn_reflns_number 3419
_diffrn_reflns_theta_full 24.96
_diffrn_reflns_theta_max 24.96
_diffrn_reflns_theta_min 1.84
_exptl_absorpt_coefficient_mu 1.201
_exptl_crystal_colour range
_exptl_crystal_density_diffrn 1.529
_exptl_crystal_density_method 'not measured'
_exptl_crystal_description cube
_exptl_crystal_F_000 902
_exptl_crystal_size_max 0.80
_exptl_crystal_size_mid 0.48
_exptl_crystal_size_min 0.32
_refine_diff_density_max 0.873
_refine_diff_density_min -0.490
_refine_diff_density_rms 0.102
_refine_ls_abs_structure_details 'Flack H D (1983), Acta Cryst. A39, 876-881'
_refine_ls_abs_structure_Flack 0.02(3)
_refine_ls_extinction_method none
_refine_ls_goodness_of_fit_ref 1.101
_refine_ls_hydrogen_treatment mixed
_refine_ls_matrix_type full
_refine_ls_number_parameters 477
_refine_ls_number_reflns 3419
_refine_ls_number_restraints 6
_refine_ls_restrained_S_all 1.104
_refine_ls_R_factor_all 0.0694
_refine_ls_R_factor_gt 0.0607
_refine_ls_shift/su_max 1.471
_refine_ls_shift/su_mean 0.295
_refine_ls_structure_factor_coef Fsqd
_refine_ls_weighting_details 'w=1/[\s^2^(Fo^2^)+(0.1273P)^2^+1.3140P] where P=(Fo^2^+2Fc^2^)/3'
_refine_ls_weighting_scheme calc
_refine_ls_wR_factor_gt 0.1703
_refine_ls_wR_factor_ref 0.1831
_reflns_number_gt 2887
_reflns_number_total 3419
_reflns_threshold_expression >2sigma(I)
_cod_data_source_file b002700f.txt
_cod_data_source_block '[Ni2L3](ClO4)2CH3CNCH3OH'
_cod_depositor_comments
;
The following automatic conversions were performed:

'_refine_ls_weighting_scheme' value 'calc
w=1/[\s^2^(Fo^2^)+(0.1273P)^2^+1.3140P] where P=(Fo^2^+2Fc^2^)/3' was
changed to 'calc'. New tag '_refine_ls_weighting_details' was
created. The value of the new tag was set to
'w=1/[\s^2^(Fo^2^)+(0.1273P)^2^+1.3140P] where P=(Fo^2^+2Fc^2^)/3'.

Automatic conversion script
Id: cif_fix_values 3143 2015-03-26 13:38:13Z robertas 
;
_cod_database_code 7009684

loop_
_symmetry_equiv_pos_as_xyz
'x, y, z'
'-x, y+1/2, -z'

loop_
_atom_site_label
_atom_site_type_symbol
_atom_site_fract_x
_atom_site_fract_y
_atom_site_fract_z
_atom_site_U_iso_or_equiv
_atom_site_adp_type
_atom_site_occupancy
_atom_site_calc_flag
_atom_site_refinement_flags
_atom_site_disorder_assembly
_atom_site_disorder_group
Ni1 Ni 1.00637(14) 0.06339(5) 0.80263(11) 0.0446(3) Uani 1 d . . .
Ni2 Ni 1.02558(14) -0.07729(6) 0.73408(12) 0.0451(3) Uani 1 d . . .
Cl1 Cl 1.4853(4) 0.31552(18) 0.5993(3) 0.0717(8) Uani 1 d . . .
Cl2 Cl 0.4665(4) 0.1685(2) 0.1150(3) 0.0815(10) Uani 1 d D . .
O1 O 0.9085(10) -0.0212(4) 0.8018(8) 0.063(2) Uani 1 d . . .
O2 O 1.1375(9) 0.0046(4) 0.7480(7) 0.0557(19) Uani 1 d . . .
O3 O 1.3735(17) 0.2887(8) 0.6443(16) 0.141(6) Uani 1 d . . .
O4 O 1.603(2) 0.2655(17) 0.6175(18) 0.217(13) Uani 1 d . . .
O5 O 1.565(3) 0.3670(11) 0.672(2) 0.201(9) Uani 1 d . . .
O6 O 1.4421(18) 0.3256(12) 0.4807(15) 0.182(9) Uani 1 d . . .
O7 O 0.546(2) 0.1097(8) 0.1568(19) 0.195(9) Uani 1 d D . .
O8 O 0.337(2) 0.1922(10) 0.137(2) 0.213(11) Uani 1 d D . .
O9 O 0.426(4) 0.137(3) 0.010(3) 0.43(4) Uani 1 d D . .
O10 O 0.564(3) 0.2228(10) 0.099(4) 0.28(2) Uani 1 d D . .
O11 O -0.203(4) 0.5232(12) 0.764(4) 0.40(3) Uani 1 d D . .
N1 N 0.9045(10) -0.1536(4) 0.7217(7) 0.0456(19) Uani 1 d . . .
N2 N 1.1583(9) -0.1288(4) 0.6739(7) 0.0404(17) Uani 1 d . . .
N3 N 1.1018(9) 0.1451(4) 0.7820(7) 0.0454(19) Uani 1 d . . .
N4 N 0.8845(9) 0.1135(5) 0.8752(7) 0.0463(18) Uani 1 d . . .
N5 N 0.044(2) 0.4739(10) 0.5336(15) 0.127(5) Uani 1 d . . .
C1 C 0.5428(11) -0.0723(7) 0.9369(9) 0.051(2) Uani 1 d . . .
C2 C 0.5981(11) -0.0045(6) 0.9442(9) 0.051(2) Uani 1 d . . .
H2 H 0.5529 0.0294 0.9816 0.061 Uiso 1 calc R . .
C3 C 0.7206(11) 0.0157(6) 0.8972(9) 0.046(2) Uani 1 d . . .
C4 C 0.7866(11) -0.0369(5) 0.8425(9) 0.045(2) Uani 1 d . . .
C5 C 0.7306(11) -0.1051(5) 0.8317(9) 0.044(2) Uani 1 d . . .
C6 C 0.6093(12) -0.1218(5) 0.8810(9) 0.051(2) Uani 1 d . . .
H6 H 0.5729 -0.1678 0.8756 0.061 Uiso 1 calc R . .
C7 C 0.4154(14) -0.0909(8) 0.9898(12) 0.071(3) Uani 1 d . . .
H7A H 0.4271 -0.1388 1.0170 0.106 Uiso 1 calc R . .
H7B H 0.3178 -0.0854 0.9296 0.106 Uiso 1 calc R . .
H7C H 0.4190 -0.0605 1.0570 0.106 Uiso 1 calc R . .
C8 C 0.7853(11) -0.1597(5) 0.7641(9) 0.046(2) Uani 1 d . . .
H8 H 0.7310 -0.2019 0.7505 0.056 Uiso 1 calc R . .
C9 C 0.7730(11) 0.0874(6) 0.9102(9) 0.045(2) Uani 1 d . . .
H9 H 0.7207 0.1180 0.9479 0.055 Uiso 1 calc R . .
C10 C 0.9444(11) -0.2086(5) 0.6447(9) 0.047(2) Uani 1 d . . .
H10 H 0.8988 -0.1947 0.5602 0.056 Uiso 1 calc R . .
C11 C 0.8929(14) -0.2843(6) 0.6582(11) 0.059(3) Uani 1 d . . .
H11A H 0.9397 -0.3013 0.7397 0.071 Uiso 1 calc R . .
H11B H 0.7812 -0.2867 0.6415 0.071 Uiso 1 calc R . .
C12 C 0.9469(17) -0.3284(7) 0.5665(13) 0.078(4) Uani 1 d . . .
H12A H 0.9164 -0.3770 0.5716 0.094 Uiso 1 calc R . .
H12B H 0.8963 -0.3117 0.4854 0.094 Uiso 1 calc R . .
C13 C 1.1115(15) -0.3250(6) 0.5873(14) 0.072(3) Uani 1 d . . .
H13A H 1.1408 -0.3530 0.5269 0.086 Uiso 1 calc R . .
H13B H 1.1622 -0.3447 0.6662 0.086 Uiso 1 calc R . .
C14 C 1.1656(15) -0.2509(7) 0.5819(12) 0.065(3) Uani 1 d . . .
H14A H 1.2776 -0.2502 0.6001 0.078 Uiso 1 calc R . .
H14B H 1.1228 -0.2325 0.5008 0.078 Uiso 1 calc R . .
C15 C 1.1171(11) -0.2063(5) 0.6690(9) 0.045(2) Uani 1 d . . .
H15 H 1.1628 -0.2259 0.7498 0.054 Uiso 1 calc R . .
C16 C 1.2715(12) -0.1048(6) 0.6418(10) 0.048(2) Uani 1 d . . .
H16 H 1.3304 -0.1366 0.6120 0.057 Uiso 1 calc R . .
C17 C 1.3166(12) -0.0306(6) 0.6483(9) 0.045(2) Uani 1 d . . .
C18 C 1.4422(11) -0.0117(5) 0.6036(9) 0.046(2) Uani 1 d . . .
H18 H 1.4907 -0.0463 0.5701 0.055 Uiso 1 calc R . .
C19 C 1.4942(10) 0.0563(6) 0.6084(9) 0.050(2) Uani 1 d . . .
C20 C 1.4242(12) 0.1069(6) 0.6578(9) 0.050(2) Uani 1 d . . .
H20 H 1.4589 0.1531 0.6593 0.060 Uiso 1 calc R . .
C21 C 1.3014(12) 0.0919(6) 0.7067(9) 0.046(2) Uani 1 d . . .
C22 C 1.2502(11) 0.0223(6) 0.7001(9) 0.046(2) Uani 1 d . . .
C23 C 1.6251(13) 0.0760(8) 0.5535(12) 0.070(3) Uani 1 d . . .
H23A H 1.5820 0.0891 0.4704 0.106 Uiso 1 calc R . .
H23B H 1.6927 0.0364 0.5584 0.106 Uiso 1 calc R . .
H23C H 1.6827 0.1148 0.5975 0.106 Uiso 1 calc R . .
C24 C 1.2253(12) 0.1499(5) 0.7465(8) 0.044(2) Uani 1 d . . .
H24 H 1.2686 0.1943 0.7467 0.052 Uiso 1 calc R . .
C25 C 1.0152(12) 0.2070(5) 0.8039(9) 0.047(2) Uani 1 d . . .
H25 H 0.9285 0.2135 0.7310 0.057 Uiso 1 calc R . .
C26 C 1.0974(12) 0.2762(6) 0.8293(11) 0.058(3) Uani 1 d . . .
H26A H 1.1349 0.2893 0.7612 0.069 Uiso 1 calc R . .
H26B H 1.1860 0.2718 0.9001 0.069 Uiso 1 calc R . .
C27 C 0.9906(13) 0.3326(6) 0.8510(12) 0.062(3) Uani 1 d . . .
H27A H 1.0497 0.3754 0.8760 0.074 Uiso 1 calc R . .
H27B H 0.9123 0.3424 0.7756 0.074 Uiso 1 calc R . .
C28 C 0.9123(15) 0.3131(7) 0.9449(13) 0.070(3) Uani 1 d . . .
H28A H 0.8361 0.3488 0.9467 0.084 Uiso 1 calc R . .
H28B H 0.9887 0.3128 1.0234 0.084 Uiso 1 calc R . .
C29 C 0.8312(14) 0.2409(6) 0.9236(12) 0.064(3) Uani 1 d . . .
H29A H 0.7956 0.2283 0.9929 0.077 Uiso 1 calc R . .
H29B H 0.7422 0.2429 0.8529 0.077 Uiso 1 calc R . .
C30 C 0.9455(11) 0.1862(5) 0.9051(8) 0.043(2) Uani 1 d . . .
H30 H 1.0303 0.1836 0.9801 0.051 Uiso 1 calc R . .
C31 C 0.266(2) 0.4656(12) 0.7327(16) 0.104(5) Uani 1 d . . .
H31A H 0.2904 0.4172 0.7528 0.156 Uiso 1 calc R . .
H31B H 0.2355 0.4879 0.7974 0.156 Uiso 1 calc R . .
H31C H 0.3546 0.4891 0.7209 0.156 Uiso 1 calc R . .
C32 C 0.1400(18) 0.4695(8) 0.6233(13) 0.082(4) Uani 1 d . . .
C33 C -0.076(5) 0.532(3) 0.831(5) 0.32(3) Uiso 1 d D . .
H33A H -0.0773 0.5246 0.9127 0.479 Uiso 1 calc R . .
H33B H -0.0431 0.5795 0.8219 0.479 Uiso 1 calc R . .
H33C H -0.0052 0.4997 0.8106 0.479 Uiso 1 calc R . .

loop_
_atom_site_aniso_label
_atom_site_aniso_U_11
_atom_site_aniso_U_22
_atom_site_aniso_U_33
_atom_site_aniso_U_23
_atom_site_aniso_U_13
_atom_site_aniso_U_12
Ni1 0.0532(7) 0.0341(6) 0.0571(7) -0.0018(5) 0.0330(5) 0.0008(5)
Ni2 0.0535(7) 0.0337(6) 0.0578(7) -0.0017(5) 0.0318(5) 0.0013(5)
Cl1 0.0793(19) 0.0623(18) 0.0776(19) 0.0088(14) 0.0288(16) -0.0191(15)
Cl2 0.085(2) 0.066(2) 0.096(2) -0.0035(17) 0.0298(18) 0.0254(17)
O1 0.080(5) 0.036(4) 0.099(6) -0.005(4) 0.068(5) -0.001(4)
O2 0.066(5) 0.039(4) 0.083(5) 0.000(3) 0.055(4) -0.002(3)
O3 0.157(12) 0.087(9) 0.231(16) 0.034(10) 0.141(12) -0.008(8)
O4 0.144(13) 0.34(4) 0.194(18) 0.05(2) 0.090(13) 0.10(2)
O5 0.212(19) 0.138(16) 0.202(17) -0.055(15) -0.024(15) -0.060(15)
O6 0.147(14) 0.24(2) 0.124(11) 0.067(13) -0.016(10) -0.092(15)
O7 0.220(19) 0.129(14) 0.211(18) 0.006(13) 0.022(16) 0.102(15)
O8 0.236(19) 0.107(13) 0.39(3) 0.030(16) 0.24(2) 0.047(14)
O9 0.32(4) 0.63(9) 0.27(3) -0.28(5) -0.04(3) 0.17(5)
O10 0.21(2) 0.130(16) 0.60(6) 0.06(3) 0.26(3) 0.020(16)
O11 0.68(7) 0.104(17) 0.66(7) 0.09(3) 0.57(6) 0.13(3)
N1 0.058(5) 0.034(4) 0.048(4) -0.006(4) 0.020(4) -0.001(4)
N2 0.043(4) 0.033(4) 0.050(4) -0.002(3) 0.021(4) 0.004(3)
N3 0.050(4) 0.039(4) 0.059(5) -0.005(4) 0.034(4) -0.001(4)
N4 0.051(4) 0.040(4) 0.053(5) 0.000(3) 0.024(4) 0.004(4)
N5 0.128(12) 0.130(14) 0.118(13) -0.030(11) 0.026(10) -0.015(11)
C1 0.044(5) 0.060(6) 0.054(5) -0.006(5) 0.021(4) 0.000(5)
C2 0.053(5) 0.062(7) 0.046(5) -0.002(4) 0.028(5) -0.007(5)
C3 0.046(5) 0.051(6) 0.051(5) 0.002(5) 0.030(4) -0.006(4)
C4 0.055(6) 0.038(5) 0.050(5) 0.004(4) 0.028(5) 0.003(4)
C5 0.043(5) 0.041(5) 0.052(6) 0.005(4) 0.022(4) 0.001(4)
C6 0.060(6) 0.037(5) 0.065(6) 0.002(4) 0.035(5) -0.002(4)
C7 0.065(7) 0.081(10) 0.077(7) 0.000(7) 0.038(6) -0.011(7)
C8 0.043(5) 0.039(5) 0.057(5) 0.005(4) 0.014(4) -0.004(4)
C9 0.053(5) 0.044(6) 0.049(5) -0.005(4) 0.030(4) 0.004(4)
C10 0.057(5) 0.036(5) 0.053(5) -0.010(4) 0.024(4) -0.003(4)
C11 0.067(7) 0.040(6) 0.079(7) -0.009(5) 0.035(6) -0.003(5)
C12 0.094(9) 0.049(6) 0.097(9) -0.026(6) 0.036(8) -0.003(6)
C13 0.073(7) 0.045(6) 0.108(10) -0.027(6) 0.044(7) -0.006(6)
C14 0.073(7) 0.049(7) 0.081(8) -0.024(6) 0.035(6) -0.005(6)
C15 0.051(5) 0.033(5) 0.053(5) -0.003(4) 0.016(4) -0.003(4)
C16 0.051(6) 0.044(5) 0.048(5) -0.009(4) 0.013(5) 0.005(4)
C17 0.050(5) 0.045(5) 0.044(5) 0.001(4) 0.022(4) 0.009(4)
C18 0.047(5) 0.048(5) 0.050(5) -0.007(4) 0.025(4) 0.008(4)
C19 0.041(4) 0.060(7) 0.058(5) 0.001(5) 0.029(4) -0.005(5)
C20 0.051(5) 0.051(6) 0.050(5) 0.005(4) 0.017(4) -0.011(5)
C21 0.055(6) 0.044(6) 0.047(5) 0.004(4) 0.026(4) 0.007(5)
C22 0.046(5) 0.047(6) 0.050(5) 0.002(4) 0.024(4) -0.001(4)
C23 0.063(6) 0.074(8) 0.091(8) -0.017(7) 0.050(6) -0.019(6)
C24 0.058(6) 0.030(5) 0.048(5) 0.002(4) 0.025(4) 0.002(4)
C25 0.059(6) 0.034(5) 0.051(5) 0.001(4) 0.019(5) 0.012(4)
C26 0.052(6) 0.040(6) 0.088(7) -0.008(5) 0.031(5) -0.006(5)
C27 0.056(6) 0.044(6) 0.093(8) -0.005(6) 0.032(6) -0.008(5)
C28 0.076(8) 0.046(7) 0.100(9) -0.030(6) 0.043(7) -0.003(6)
C29 0.060(7) 0.053(6) 0.096(8) -0.011(6) 0.047(6) 0.003(5)
C30 0.046(5) 0.041(5) 0.044(4) -0.004(4) 0.017(4) 0.004(4)
C31 0.099(11) 0.109(14) 0.106(12) -0.013(11) 0.031(10) -0.013(11)
C32 0.079(9) 0.078(9) 0.077(9) -0.019(8) 0.002(8) -0.025(8)

loop_
_atom_type_symbol
_atom_type_description
_atom_type_scat_dispersion_real
_atom_type_scat_dispersion_imag
_atom_type_scat_source
C C 0.0033 0.0016 'International Tables Vol C Tables 4.2.6.8 and 6.1.1.4'
H H 0.0000 0.0000 'International Tables Vol C Tables 4.2.6.8 and 6.1.1.4'
N N 0.0061 0.0033 'International Tables Vol C Tables 4.2.6.8 and 6.1.1.4'
O O 0.0106 0.0060 'International Tables Vol C Tables 4.2.6.8 and 6.1.1.4'
Cl Cl 0.1484 0.1585 'International Tables Vol C Tables 4.2.6.8 and 6.1.1.4'
Ni Ni 0.3393 1.1124 'International Tables Vol C Tables 4.2.6.8 and 6.1.1.4'

loop_
_geom_angle_atom_site_label_1
_geom_angle_atom_site_label_2
_geom_angle_atom_site_label_3
_geom_angle
_geom_angle_site_symmetry_1
_geom_angle_site_symmetry_3
_geom_angle_publ_flag
N3 Ni1 N4 88.9(4) . . ?
N3 Ni1 O1 172.2(4) . . ?
N4 Ni1 O1 96.4(4) . . ?
N3 Ni1 O2 95.8(4) . . ?
N4 Ni1 O2 172.0(4) . . ?
O1 Ni1 O2 79.6(3) . . ?
N3 Ni1 Ni2 135.0(3) . . ?
N4 Ni1 Ni2 136.0(3) . . ?
O1 Ni1 Ni2 39.6(2) . . ?
O2 Ni1 Ni2 40.3(2) . . ?
N1 Ni2 O1 95.5(4) . . ?
N1 Ni2 N2 89.1(4) . . ?
O1 Ni2 N2 174.7(4) . . ?
N1 Ni2 O2 175.8(4) . . ?
O1 Ni2 O2 80.6(4) . . ?
N2 Ni2 O2 94.9(4) . . ?
N1 Ni2 Ni1 135.1(3) . . ?
O1 Ni2 Ni1 39.9(3) . . ?
N2 Ni2 Ni1 135.8(3) . . ?
O2 Ni2 Ni1 40.9(2) . . ?
O6 Cl1 O3 114.5(11) . . ?
O6 Cl1 O5 118.9(14) . . ?
O3 Cl1 O5 111.0(14) . . ?
O6 Cl1 O4 104.1(14) . . ?
O3 Cl1 O4 107.5(12) . . ?
O5 Cl1 O4 98.6(15) . . ?
O9 Cl2 O7 86(3) . . ?
O9 Cl2 O8 107.5(19) . . ?
O7 Cl2 O8 128.0(14) . . ?
O9 Cl2 O10 103(3) . . ?
O7 Cl2 O10 111.7(14) . . ?
O8 Cl2 O10 113.0(12) . . ?
C4 O1 Ni2 130.4(7) . . ?
C4 O1 Ni1 129.2(7) . . ?
Ni2 O1 Ni1 100.4(4) . . ?
C22 O2 Ni2 130.1(7) . . ?
C22 O2 Ni1 128.3(7) . . ?
Ni2 O2 Ni1 98.9(4) . . ?
Cl2 O7 O9 45.9(13) . . ?
Cl2 O9 O7 47.7(14) . . ?
C8 N1 C10 121.8(8) . . ?
C8 N1 Ni2 126.0(7) . . ?
C10 N1 Ni2 112.0(6) . . ?
C16 N2 C15 123.3(8) . . ?
C16 N2 Ni2 125.9(7) . . ?
C15 N2 Ni2 110.8(6) . . ?
C24 N3 C25 122.8(8) . . ?
C24 N3 Ni1 125.5(7) . . ?
C25 N3 Ni1 111.6(6) . . ?
C9 N4 C30 123.8(8) . . ?
C9 N4 Ni1 124.5(8) . . ?
C30 N4 Ni1 111.2(6) . . ?
C6 C1 C2 118.3(9) . . ?
C6 C1 C7 121.4(11) . . ?
C2 C1 C7 120.4(11) . . ?
C1 C2 C3 122.6(10) . . ?
C4 C3 C2 117.1(9) . . ?
C4 C3 C9 123.8(9) . . ?
C2 C3 C9 119.1(10) . . ?
O1 C4 C5 119.3(9) . . ?
O1 C4 C3 119.4(9) . . ?
C5 C4 C3 121.3(9) . . ?
C4 C5 C6 118.7(9) . . ?
C4 C5 C8 123.0(9) . . ?
C6 C5 C8 118.2(9) . . ?
C1 C6 C5 122.0(10) . . ?
N1 C8 C5 124.9(9) . . ?
N4 C9 C3 126.7(9) . . ?
N1 C10 C15 106.3(8) . . ?
N1 C10 C11 118.1(8) . . ?
C15 C10 C11 109.6(8) . . ?
C12 C11 C10 106.3(9) . . ?
C13 C12 C11 111.9(11) . . ?
C12 C13 C14 111.6(11) . . ?
C15 C14 C13 110.6(10) . . ?
C14 C15 C10 110.2(9) . . ?
C14 C15 N2 118.0(9) . . ?
C10 C15 N2 105.4(8) . . ?
N2 C16 C17 124.6(9) . . ?
C22 C17 C18 117.2(9) . . ?
C22 C17 C16 125.0(10) . . ?
C18 C17 C16 117.7(10) . . ?
C19 C18 C17 121.6(9) . . ?
C20 C19 C18 119.4(9) . . ?
C20 C19 C23 120.1(11) . . ?
C18 C19 C23 120.4(10) . . ?
C19 C20 C21 122.3(10) . . ?
C22 C21 C20 117.2(10) . . ?
C22 C21 C24 124.3(10) . . ?
C20 C21 C24 118.1(10) . . ?
O2 C22 C17 117.8(9) . . ?
O2 C22 C21 119.9(10) . . ?
C17 C22 C21 122.3(10) . . ?
N3 C24 C21 125.2(10) . . ?
N3 C25 C26 118.7(8) . . ?
N3 C25 C30 106.0(8) . . ?
C26 C25 C30 111.4(8) . . ?
C25 C26 C27 110.8(8) . . ?
C28 C27 C26 113.3(11) . . ?
C27 C28 C29 113.9(10) . . ?
C30 C29 C28 108.8(9) . . ?
N4 C30 C29 116.6(8) . . ?
N4 C30 C25 105.5(7) . . ?
C29 C30 C25 111.8(9) . . ?
N5 C32 C31 177.1(19) . . ?

loop_
_geom_bond_atom_site_label_1
_geom_bond_atom_site_label_2
_geom_bond_distance
_geom_bond_site_symmetry_2
_geom_bond_publ_flag
Ni1 N3 1.822(8) . ?
Ni1 N4 1.824(9) . ?
Ni1 O1 1.833(8) . ?
Ni1 O2 1.860(8) . ?
Ni1 Ni2 2.8080(15) . ?
Ni2 N1 1.797(9) . ?
Ni2 O1 1.821(8) . ?
Ni2 N2 1.826(8) . ?
Ni2 O2 1.837(8) . ?
Cl1 O6 1.325(15) . ?
Cl1 O3 1.355(11) . ?
Cl1 O5 1.356(16) . ?
Cl1 O4 1.39(2) . ?
Cl2 O9 1.303(17) . ?
Cl2 O7 1.341(12) . ?
Cl2 O8 1.341(13) . ?
Cl2 O10 1.405(15) . ?
O1 C4 1.343(12) . ?
O2 C22 1.326(12) . ?
O7 O9 1.81(4) . ?
O11 C33 1.19(2) . ?
N1 C8 1.302(13) . ?
N1 C10 1.480(12) . ?
N2 C16 1.262(14) . ?
N2 C15 1.516(12) . ?
N3 C24 1.292(13) . ?
N3 C25 1.471(12) . ?
N4 C9 1.282(13) . ?
N4 C30 1.491(13) . ?
N5 C32 1.148(19) . ?
C1 C6 1.368(15) . ?
C1 C2 1.377(17) . ?
C1 C7 1.484(14) . ?
C2 C3 1.410(13) . ?
C3 C4 1.400(15) . ?
C3 C9 1.438(15) . ?
C4 C5 1.384(14) . ?
C5 C6 1.401(14) . ?
C5 C8 1.463(14) . ?
C10 C15 1.500(14) . ?
C10 C11 1.534(14) . ?
C11 C12 1.532(15) . ?
C12 C13 1.435(18) . ?
C13 C14 1.497(18) . ?
C14 C15 1.471(15) . ?
C16 C17 1.464(15) . ?
C17 C22 1.389(15) . ?
C17 C18 1.413(14) . ?
C18 C19 1.373(16) . ?
C19 C20 1.359(15) . ?
C19 C23 1.532(13) . ?
C20 C21 1.403(14) . ?
C21 C22 1.395(15) . ?
C21 C24 1.439(14) . ?
C25 C26 1.498(15) . ?
C25 C30 1.523(13) . ?
C26 C27 1.508(15) . ?
C27 C28 1.494(18) . ?
C28 C29 1.542(17) . ?
C29 C30 1.518(14) . ?
C31 C32 1.44(2) . ?
